data_2015179
loop_
_publ_author_name
'Limor Tessler'
'Israel Goldberg'

_publ_section_title
;
 The methanol disolvate and the dihydrate of fexofenadine, an
 antihistamine drug
;
_journal_coeditor_code LN1187
_journal_issue 12
_journal_name_full 'Acta Crystallographica Section C'
_journal_page_first o707
_journal_page_last o710
_journal_paper_doi 10.1107/S0108270105035651
_journal_volume 61
_journal_year 2005
_chemical_formula_iupac 'C32 H39 N O4 , 2C H4 O'
_chemical_formula_moiety 'C32 H39 N O4 , 2C H4 O'
_chemical_formula_sum 'C34 H47 N O6'
_chemical_formula_weight 565.73
_chemical_name_systematic
;
(+-)-(4-{1-hydroxy-4-[4-(hydroxydiphenylmethyl)piperidinium-1-yl]-
butyl}phenyl)-2-methylpropionate methanol disolvate
;
_space_group_IT_number 14
_symmetry_cell_setting monoclinic
_symmetry_space_group_name_Hall '-P 2ybc'
_symmetry_space_group_name_H-M 'P 1 21/c 1'
_atom_sites_solution_hydrogens geom
_atom_sites_solution_primary direct
_atom_sites_solution_secondary difmap
_audit_creation_method SHELXL97
_cell_angle_alpha 90.00
_cell_angle_beta 107.8870(8)
_cell_angle_gamma 90.00
_cell_formula_units_Z 4
_cell_length_a 20.8661(3)
_cell_length_b 9.6138(2)
_cell_length_c 16.0702(5)
_cell_measurement_reflns_used 6836
_cell_measurement_temperature 110(2)
_cell_measurement_theta_max 27.88
_cell_measurement_theta_min 2.05
_cell_volume 3067.90(12)
_computing_cell_refinement 'DENZO (Otwinowski & Minor, 1997)'
_computing_data_collection 'COLLECT (Nonius, 1999)'
_computing_data_reduction DENZO
_computing_molecular_graphics
;
ORTEPIII (Burnett & Johnson, 1996) and MERCURY (Bruno <i>et al.</i>,
2002)
;
_computing_publication_material SHELXL97
_computing_structure_refinement 'SHELXL97 (Sheldrick, 1997)'
_computing_structure_solution 'SIR92 (Altomare <i>et al.</i>,  1994)'
_diffrn_ambient_temperature 110(2)
_diffrn_detector_area_resol_mean '56 microns'
_diffrn_measured_fraction_theta_full 0.977
_diffrn_measured_fraction_theta_max 0.977
_diffrn_measurement_device_type 'Nonius KappaCCD area-detector'
_diffrn_measurement_method '0.8\% \f and \w'
_diffrn_radiation_monochromator graphite
_diffrn_radiation_source 'fine-focus sealed tube'
_diffrn_radiation_type MoK\a
_diffrn_radiation_wavelength 0.71073
_diffrn_reflns_av_R_equivalents 0.0720
_diffrn_reflns_av_sigmaI/netI 0.0759
_diffrn_reflns_limit_h_max 25
_diffrn_reflns_limit_h_min -27
_diffrn_reflns_limit_k_max 11
_diffrn_reflns_limit_k_min -11
_diffrn_reflns_limit_l_max 21
_diffrn_reflns_limit_l_min -21
_diffrn_reflns_number 22588
_diffrn_reflns_theta_full 27.88
_diffrn_reflns_theta_max 27.88
_diffrn_reflns_theta_min 2.05
_diffrn_standards_number 0
_exptl_absorpt_coefficient_mu 0.083
_exptl_absorpt_correction_type none
_exptl_crystal_colour colourless
_exptl_crystal_density_diffrn 1.225
_exptl_crystal_density_method 'not measured'
_exptl_crystal_description prism
_exptl_crystal_F_000 1224
_exptl_crystal_size_max 0.30
_exptl_crystal_size_mid 0.25
_exptl_crystal_size_min 0.25
_refine_diff_density_max 0.416
_refine_diff_density_min -0.405
_refine_ls_extinction_method none
_refine_ls_goodness_of_fit_ref 1.003
_refine_ls_hydrogen_treatment mixed
_refine_ls_matrix_type full
_refine_ls_number_parameters 396
_refine_ls_number_reflns 7172
_refine_ls_number_restraints 3
_refine_ls_restrained_S_all 1.006
_refine_ls_R_factor_all 0.1176
_refine_ls_R_factor_gt 0.0643
_refine_ls_shift/su_max 0.007
_refine_ls_shift/su_mean 0.000
_refine_ls_structure_factor_coef Fsqd
_refine_ls_weighting_details 'calc w = 1/[\s^2^(Fo^2^)+(0.0734P)^2^+1.5166P] where P=(Fo^2^+2Fc^2^)/3'
_refine_ls_weighting_scheme calc
_refine_ls_wR_factor_gt 0.1420
_refine_ls_wR_factor_ref 0.1679
_reflns_number_gt 4405
_reflns_number_total 7172
_reflns_threshold_expression I>2\s(I)
_cod_data_source_file ln1187.cif
_cod_data_source_block I
_cod_original_sg_symbol_H-M 'P 21/c'
_cod_database_code 2015179

loop_
_symmetry_equiv_pos_as_xyz
'x, y, z'
'-x, y+1/2, -z+1/2'
'-x, -y, -z'
'x, -y-1/2, z-1/2'

loop_
_atom_site_label
_atom_site_fract_x
_atom_site_fract_y
_atom_site_fract_z
_atom_site_U_iso_or_equiv
_atom_site_adp_type
_atom_site_calc_flag
_atom_site_refinement_flags
_atom_site_occupancy
_atom_site_disorder_assembly
_atom_site_disorder_group
_atom_site_type_symbol
O1 0.85065(8) 0.25534(16) 0.95396(10) 0.0268(4) Uani d . 1 . . O
H1O 0.8327(15) 0.202(3) 0.989(2) 0.049(9) Uiso d . 1 . . H
O2A 0.46297(10) 0.06053(17) 0.82889(13) 0.0308(6) Uani d PD 0.867(5) A 1 O
H2OA 0.5006 0.0873 0.8727 0.093(16) Uiso d PR 0.867(5) A 1 H
O2B 0.4092(6) 0.0485(9) 0.7607(8) 0.027(4) Uiso d PD 0.133(5) A 2 O
H2OB 0.4287 0.0084 0.7189 0.032 Uiso calc PRD 0.133(5) A 2 H
O3 0.36132(8) 0.58642(15) 1.11448(10) 0.0287(4) Uani d . 1 A . O
O4 0.32270(8) 0.70335(15) 0.98886(11) 0.0297(4) Uani d . 1 A . O
N1 0.63474(9) 0.24557(18) 0.74387(13) 0.0215(4) Uani d . 1 . . N
H1N 0.6284(13) 0.292(3) 0.7906(17) 0.032(7) Uiso d . 1 . . H
C1 0.93531(12) 0.3742(2) 0.88167(17) 0.0315(6) Uani d . 1 . . C
H1 0.9292 0.4061 0.9347 0.038 Uiso calc R 1 . . H
C2 0.97854(14) 0.4452(3) 0.84589(19) 0.0399(6) Uani d . 1 . . C
H2 1.0021 0.5246 0.8750 0.048 Uiso calc R 1 . . H
C3 0.98773(14) 0.4015(3) 0.76802(19) 0.0407(7) Uani d . 1 . . C
H3 1.0172 0.4507 0.7436 0.049 Uiso calc R 1 . . H
C4 0.95328(13) 0.2852(3) 0.72634(18) 0.0370(6) Uani d . 1 . . C
H4 0.9589 0.2545 0.6728 0.044 Uiso calc R 1 . . H
C5 0.91075(12) 0.2135(2) 0.76240(16) 0.0312(5) Uani d . 1 . . C
H5 0.8878 0.1334 0.7334 0.037 Uiso calc R 1 . . H
C6 0.90082(11) 0.2564(2) 0.84048(15) 0.0255(5) Uani d . 1 . . C
C7 0.85197(11) 0.1790(2) 0.87858(15) 0.0247(5) Uani d . 1 . . C
C8 0.87673(12) 0.0295(2) 0.90400(15) 0.0258(5) Uani d . 1 . . C
C9 0.91272(12) -0.0023(2) 0.99032(16) 0.0303(5) Uani d . 1 . . C
H9 0.9234 0.0697 1.0329 0.036 Uiso calc R 1 . . H
C10 0.93327(13) -0.1383(3) 1.01516(17) 0.0346(6) Uani d . 1 . . C
H10 0.9574 -0.1583 1.0744 0.042 Uiso calc R 1 . . H
C11 0.91873(13) -0.2435(3) 0.95417(18) 0.0369(6) Uani d . 1 . . C
H11 0.9322 -0.3362 0.9714 0.044 Uiso calc R 1 . . H
C12 0.88444(14) -0.2137(3) 0.86785(19) 0.0396(6) Uani d . 1 . . C
H12 0.8753 -0.2859 0.8254 0.048 Uiso calc R 1 . . H
C13 0.86332(13) -0.0792(2) 0.84290(17) 0.0336(6) Uani d . 1 . . C
H13 0.8394 -0.0603 0.7834 0.040 Uiso calc R 1 . . H
C14 0.78052(11) 0.1794(2) 0.81106(15) 0.0229(5) Uani d . 1 . . C
H14 0.7832 0.1305 0.7573 0.027 Uiso calc R 1 . . H
C15 0.72809(11) 0.1041(2) 0.84322(15) 0.0252(5) Uani d . 1 . . C
H15A 0.7432 0.0075 0.8595 0.030 Uiso calc R 1 . . H
H15B 0.7241 0.1514 0.8961 0.030 Uiso calc R 1 . . H
C16 0.65971(12) 0.1017(2) 0.77358(15) 0.0252(5) Uani d . 1 . . C
H16A 0.6630 0.0473 0.7227 0.030 Uiso calc R 1 . . H
H16B 0.6268 0.0546 0.7972 0.030 Uiso calc R 1 . . H
C17 0.68667(11) 0.3260(2) 0.71555(15) 0.0244(5) Uani d . 1 . . C
H17A 0.6709 0.4230 0.7021 0.029 Uiso calc R 1 . . H
H17B 0.6912 0.2840 0.6614 0.029 Uiso calc R 1 . . H
C18 0.75475(11) 0.3272(2) 0.78479(15) 0.0246(5) Uani d . 1 . . C
H18A 0.7513 0.3775 0.8370 0.029 Uiso calc R 1 . . H
H18B 0.7874 0.3774 0.7622 0.029 Uiso calc R 1 . . H
C19 0.57039(11) 0.2413(2) 0.66770(15) 0.0242(5) Uani d . 1 . . C
H19A 0.5790 0.1892 0.6191 0.029 Uiso calc R 1 . . H
H19B 0.5580 0.3376 0.6472 0.029 Uiso calc R 1 . . H
C20 0.51128(11) 0.1749(2) 0.68867(15) 0.0256(5) Uani d . 1 . . C
H20A 0.5260 0.0840 0.7171 0.031 Uiso calc R 1 . . H
H20B 0.4753 0.1566 0.6331 0.031 Uiso calc R 1 . . H
C21 0.48148(12) 0.2607(2) 0.74773(16) 0.0257(5) Uani d . 1 A . C
H21A 0.5184 0.2952 0.7983 0.031 Uiso calc R 1 . . H
H21B 0.4578 0.3424 0.7148 0.031 Uiso calc R 1 . . H
C22 0.43287(13) 0.1779(2) 0.78063(17) 0.0305(6) Uani d D 1 . . C
H22A 0.3979 0.1416 0.7275 0.037 Uiso calc PR 0.867(5) A 1 H
H22B 0.4685 0.1476 0.8349 0.037 Uiso calc PR 0.133(5) A 2 H
C23 0.39524(12) 0.2615(2) 0.83062(15) 0.0266(5) Uani d . 1 A . C
C24 0.32577(12) 0.2531(2) 0.80871(15) 0.0263(5) Uani d . 1 . . C
H24 0.3015 0.2000 0.7592 0.032 Uiso calc R 1 A . H
C25 0.29084(12) 0.3214(2) 0.85814(15) 0.0252(5) Uani d . 1 A . C
H25 0.2432 0.3133 0.8420 0.030 Uiso calc R 1 . . H
C26 0.32455(12) 0.4012(2) 0.93066(14) 0.0226(5) Uani d . 1 . . C
C27 0.39454(12) 0.4119(2) 0.95153(15) 0.0251(5) Uani d . 1 A . C
H27 0.4187 0.4673 0.9999 0.030 Uiso calc R 1 . . H
C28 0.42936(12) 0.3430(2) 0.90279(15) 0.0271(5) Uani d . 1 . . C
H28 0.4770 0.3514 0.9186 0.033 Uiso calc R 1 A . H
C29 0.28703(12) 0.4647(2) 0.98987(14) 0.0247(5) Uani d . 1 A . C
C30 0.21488(12) 0.5093(2) 0.93878(16) 0.0301(5) Uani d . 1 . . C
H30A 0.2162 0.5749 0.8926 0.045 Uiso calc R 1 A . H
H30B 0.1939 0.5542 0.9787 0.045 Uiso calc R 1 . . H
H30C 0.1885 0.4272 0.9125 0.045 Uiso calc R 1 . . H
C31 0.28375(14) 0.3543(2) 1.05783(16) 0.0327(6) Uani d . 1 . . C
H31A 0.2579 0.2739 1.0279 0.049 Uiso calc R 1 A . H
H31B 0.2618 0.3939 1.0983 0.049 Uiso calc R 1 . . H
H31C 0.3295 0.3247 1.0906 0.049 Uiso calc R 1 . . H
C32 0.32692(12) 0.5950(2) 1.03564(15) 0.0247(5) Uani d . 1 . . C
O5 0.79472(10) 0.14643(17) 1.07495(12) 0.0337(4) Uani d . 1 . . O
H5O 0.7542(17) 0.182(3) 1.057(2) 0.053(10) Uiso d . 1 . . H
C33 0.78843(16) 0.0039(3) 1.0927(2) 0.0435(7) Uani d . 1 . . C
H33A 0.8305 -0.0292 1.1344 0.065 Uiso calc R 1 . . H
H33B 0.7789 -0.0494 1.0383 0.065 Uiso calc R 1 . . H
H33C 0.7515 -0.0084 1.1177 0.065 Uiso calc R 1 . . H
O6 0.58651(13) 0.1004(2) 0.94094(18) 0.0795(9) Uani d . 1 . . O
H6O 0.617(2) 0.172(4) 0.963(2) 0.081(12) Uiso d . 1 . . H
C34 0.60201(17) -0.0223(3) 0.98536(19) 0.0505(8) Uani d . 1 . . C
H34A 0.6385 -0.0684 0.9695 0.076 Uiso calc R 1 . . H
H34B 0.5622 -0.0825 0.9701 0.076 Uiso calc R 1 . . H
H34C 0.6165 -0.0039 1.0484 0.076 Uiso calc R 1 . . H

loop_
_atom_site_aniso_label
_atom_site_aniso_U_11
_atom_site_aniso_U_22
_atom_site_aniso_U_33
_atom_site_aniso_U_12
_atom_site_aniso_U_13
_atom_site_aniso_U_23
O1 0.0324(9) 0.0246(8) 0.0239(9) 0.0001(7) 0.0093(7) -0.0022(7)
O2A 0.0352(13) 0.0173(10) 0.0402(13) 0.0025(8) 0.0121(10) 0.0027(8)
O3 0.0353(10) 0.0245(8) 0.0248(9) 0.0016(7) 0.0071(8) -0.0030(7)
O4 0.0383(10) 0.0202(8) 0.0292(9) -0.0012(7) 0.0086(8) 0.0027(7)
N1 0.0231(10) 0.0193(9) 0.0235(10) 0.0015(7) 0.0092(8) -0.0013(8)
C1 0.0328(14) 0.0257(12) 0.0354(14) 0.0016(10) 0.0097(11) 0.0016(10)
C2 0.0392(16) 0.0292(13) 0.0528(18) -0.0046(11) 0.0166(14) -0.0002(12)
C3 0.0398(16) 0.0337(14) 0.0551(18) 0.0024(11) 0.0243(14) 0.0086(13)
C4 0.0365(15) 0.0413(15) 0.0380(15) 0.0060(11) 0.0184(13) 0.0035(12)
C5 0.0284(13) 0.0318(13) 0.0332(14) 0.0026(10) 0.0093(11) -0.0011(10)
C6 0.0237(12) 0.0226(11) 0.0298(13) 0.0062(9) 0.0075(10) 0.0022(9)
C7 0.0259(12) 0.0236(11) 0.0250(12) 0.0024(9) 0.0084(10) -0.0020(9)
C8 0.0242(12) 0.0236(11) 0.0306(13) 0.0020(9) 0.0097(10) 0.0002(9)
C9 0.0288(13) 0.0296(12) 0.0320(13) 0.0024(10) 0.0087(11) -0.0014(10)
C10 0.0348(15) 0.0328(13) 0.0350(14) 0.0064(10) 0.0088(12) 0.0053(11)
C11 0.0367(15) 0.0257(12) 0.0467(16) 0.0083(10) 0.0106(13) 0.0039(11)
C12 0.0424(16) 0.0275(13) 0.0445(16) 0.0056(11) 0.0069(13) -0.0078(11)
C13 0.0350(14) 0.0303(13) 0.0324(14) 0.0057(10) 0.0059(12) -0.0030(10)
C14 0.0254(12) 0.0204(11) 0.0240(12) 0.0014(8) 0.0093(10) 0.0004(9)
C15 0.0283(13) 0.0209(11) 0.0261(12) 0.0031(9) 0.0077(10) 0.0021(9)
C16 0.0298(13) 0.0165(10) 0.0290(13) -0.0001(8) 0.0087(10) 0.0004(9)
C17 0.0275(13) 0.0203(11) 0.0276(12) 0.0020(9) 0.0117(10) 0.0036(9)
C18 0.0260(12) 0.0203(11) 0.0291(12) 0.0011(9) 0.0110(10) 0.0021(9)
C19 0.0251(12) 0.0230(11) 0.0242(12) 0.0028(9) 0.0072(10) -0.0018(9)
C20 0.0243(12) 0.0234(11) 0.0287(13) -0.0001(9) 0.0075(10) -0.0041(9)
C21 0.0285(13) 0.0210(11) 0.0286(12) 0.0022(9) 0.0104(10) -0.0017(9)
C22 0.0356(14) 0.0209(11) 0.0391(15) -0.0004(9) 0.0174(12) -0.0019(10)
C23 0.0366(14) 0.0175(11) 0.0292(13) -0.0014(9) 0.0152(11) 0.0001(9)
C24 0.0343(14) 0.0195(11) 0.0274(12) -0.0030(9) 0.0129(11) -0.0028(9)
C25 0.0273(12) 0.0238(11) 0.0255(12) -0.0002(9) 0.0095(10) 0.0003(9)
C26 0.0317(13) 0.0166(10) 0.0202(11) 0.0031(8) 0.0091(10) 0.0028(8)
C27 0.0318(13) 0.0212(11) 0.0214(12) -0.0001(9) 0.0070(10) -0.0003(9)
C28 0.0269(13) 0.0221(11) 0.0320(13) -0.0005(9) 0.0084(11) 0.0009(10)
C29 0.0330(13) 0.0203(11) 0.0223(12) -0.0002(9) 0.0105(10) -0.0012(9)
C30 0.0318(14) 0.0286(12) 0.0312(13) 0.0002(10) 0.0114(11) -0.0048(10)
C31 0.0487(16) 0.0233(12) 0.0295(13) -0.0064(10) 0.0171(12) -0.0015(10)
C32 0.0277(13) 0.0231(11) 0.0258(13) 0.0015(9) 0.0118(10) -0.0028(9)
O5 0.0389(11) 0.0283(9) 0.0359(10) 0.0028(8) 0.0144(9) 0.0037(7)
C33 0.0615(19) 0.0275(13) 0.0516(17) 0.0007(12) 0.0323(15) 0.0006(12)
O6 0.0642(16) 0.0480(13) 0.0881(19) -0.0280(11) -0.0328(14) 0.0360(13)
C34 0.071(2) 0.0282(14) 0.0420(17) -0.0044(13) 0.0019(15) 0.0015(12)

loop_
_atom_type_symbol
_atom_type_description
_atom_type_scat_dispersion_real
_atom_type_scat_dispersion_imag
_atom_type_scat_source
C C 0.0033 0.0016 'International Tables Vol C Tables 4.2.6.8 and 6.1.1.4'
H H 0.0000 0.0000 'International Tables Vol C Tables 4.2.6.8 and 6.1.1.4'
O O 0.0106 0.0060 'International Tables Vol C Tables 4.2.6.8 and 6.1.1.4'
N N 0.0061 0.0033 'International Tables Vol C Tables 4.2.6.8 and 6.1.1.4'

loop_
_geom_angle_atom_site_label_1
_geom_angle_atom_site_label_2
_geom_angle_atom_site_label_3
_geom_angle
C7 O1 H1O 110.7(18)
C22 O2A H2OA 109.3
C22 O2B H2OB 109.5
C16 N1 C17 110.85(17)
C16 N1 C19 111.50(16)
C17 N1 C19 108.08(17)
C16 N1 H1N 108.1(16)
C17 N1 H1N 107.1(16)
C19 N1 H1N 111.1(16)
C2 C1 C6 120.6(2)
C2 C1 H1 119.7
C6 C1 H1 119.7
C1 C2 C3 120.8(2)
C1 C2 H2 119.6
C3 C2 H2 119.6
C4 C3 C2 119.0(2)
C4 C3 H3 120.5
C2 C3 H3 120.5
C5 C4 C3 120.2(2)
C5 C4 H4 119.9
C3 C4 H4 119.9
C4 C5 C6 121.4(2)
C4 C5 H5 119.3
C6 C5 H5 119.3
C1 C6 C5 118.0(2)
C1 C6 C7 120.9(2)
C5 C6 C7 121.1(2)
O1 C7 C6 106.17(18)
O1 C7 C8 110.37(18)
C6 C7 C8 110.42(18)
O1 C7 C14 109.16(17)
C6 C7 C14 109.48(18)
C8 C7 C14 111.11(18)
C9 C8 C13 117.6(2)
C9 C8 C7 120.2(2)
C13 C8 C7 122.1(2)
C8 C9 C10 121.0(2)
C8 C9 H9 119.5
C10 C9 H9 119.5
C11 C10 C9 120.3(2)
C11 C10 H10 119.9
C9 C10 H10 119.9
C10 C11 C12 119.7(2)
C10 C11 H11 120.1
C12 C11 H11 120.1
C11 C12 C13 120.3(2)
C11 C12 H12 119.9
C13 C12 H12 119.9
C12 C13 C8 121.1(2)
C12 C13 H13 119.5
C8 C13 H13 119.5
C15 C14 C18 107.78(18)
C15 C14 C7 113.36(18)
C18 C14 C7 112.06(18)
C15 C14 H14 107.8
C18 C14 H14 107.8
C7 C14 H14 107.8
C16 C15 C14 111.48(18)
C16 C15 H15A 109.3
C14 C15 H15A 109.3
C16 C15 H15B 109.3
C14 C15 H15B 109.3
H15A C15 H15B 108.0
N1 C16 C15 112.04(17)
N1 C16 H16A 109.2
C15 C16 H16A 109.2
N1 C16 H16B 109.2
C15 C16 H16B 109.2
H16A C16 H16B 107.9
N1 C17 C18 112.39(18)
N1 C17 H17A 109.1
C18 C17 H17A 109.1
N1 C17 H17B 109.1
C18 C17 H17B 109.1
H17A C17 H17B 107.9
C17 C18 C14 111.53(18)
C17 C18 H18A 109.3
C14 C18 H18A 109.3
C17 C18 H18B 109.3
C14 C18 H18B 109.3
H18A C18 H18B 108.0
N1 C19 C20 114.31(18)
N1 C19 H19A 108.7
C20 C19 H19A 108.7
N1 C19 H19B 108.7
C20 C19 H19B 108.7
H19A C19 H19B 107.6
C19 C20 C21 115.18(18)
C19 C20 H20A 108.5
C21 C20 H20A 108.5
C19 C20 H20B 108.5
C21 C20 H20B 108.5
H20A C20 H20B 107.5
C22 C21 C20 112.31(18)
C22 C21 H21A 109.1
C20 C21 H21A 109.1
C22 C21 H21B 109.1
C20 C21 H21B 109.1
H21A C21 H21B 107.9
O2B C22 C21 130.1(5)
O2A C22 C21 112.5(2)
O2B C22 C23 114.0(5)
O2A C22 C23 110.5(2)
C21 C22 C23 114.86(18)
O2A C22 H22A 106.1
C21 C22 H22A 106.1
C23 C22 H22A 106.1
O2B C22 H22B 93.4
C21 C22 H22B 93.4
C23 C22 H22B 93.4
C24 C23 C28 118.0(2)
C24 C23 C22 120.5(2)
C28 C23 C22 121.5(2)
C23 C24 C25 121.1(2)
C23 C24 H24 119.5
C25 C24 H24 119.5
C26 C25 C24 121.2(2)
C26 C25 H25 119.4
C24 C25 H25 119.4
C25 C26 C27 117.6(2)
C25 C26 C29 121.1(2)
C27 C26 C29 121.12(19)
C28 C27 C26 121.2(2)
C28 C27 H27 119.4
C26 C27 H27 119.4
C27 C28 C23 120.9(2)
C27 C28 H28 119.6
C23 C28 H28 119.6
C26 C29 C30 112.49(18)
C26 C29 C31 107.94(18)
C30 C29 C31 108.8(2)
C26 C29 C32 108.22(18)
C30 C29 C32 108.76(18)
C31 C29 C32 110.70(18)
C29 C30 H30A 109.5
C29 C30 H30B 109.5
H30A C30 H30B 109.5
C29 C30 H30C 109.5
H30A C30 H30C 109.5
H30B C30 H30C 109.5
C29 C31 H31A 109.5
C29 C31 H31B 109.5
H31A C31 H31B 109.5
C29 C31 H31C 109.5
H31A C31 H31C 109.5
H31B C31 H31C 109.5
O3 C32 O4 124.5(2)
O3 C32 C29 118.79(19)
O4 C32 C29 116.7(2)
C33 O5 H5O 108(2)
O5 C33 H33A 109.5
O5 C33 H33B 109.5
H33A C33 H33B 109.5
O5 C33 H33C 109.5
H33A C33 H33C 109.5
H33B C33 H33C 109.5
C34 O6 H6O 114(2)
O6 C34 H34A 109.5
O6 C34 H34B 109.5
H34A C34 H34B 109.5
O6 C34 H34C 109.5
H34A C34 H34C 109.5
H34B C34 H34C 109.5

loop_
_geom_bond_atom_site_label_1
_geom_bond_atom_site_label_2
_geom_bond_site_symmetry_2
_geom_bond_distance
_geom_bond_publ_flag
O1 C7 . 1.424(3) ?
O1 H1O . 0.93(3) ?
O2A C22 . 1.404(3) ?
O2A H2OA . 0.9161 ?
O2B C22 . 1.340(8) ?
O2B H2OB . 0.9660 ?
O3 C32 . 1.253(3) ?
O4 C32 . 1.272(3) ?
N1 C16 . 1.504(3) ?
N1 C17 . 1.511(3) ?
N1 C19 . 1.514(3) ?
N1 H1N . 0.92(3) ?
C1 C2 . 1.389(4) ?
C1 C6 . 1.395(3) ?
C1 H1 . 0.9500 ?
C2 C3 . 1.388(4) ?
C2 H2 . 0.9500 ?
C3 C4 . 1.386(4) ?
C3 H3 . 0.9500 ?
C4 C5 . 1.383(4) ?
C4 H4 . 0.9500 ?
C5 C6 . 1.395(3) ?
C5 H5 . 0.9500 ?
C6 C7 . 1.533(3) ?
C7 C8 . 1.539(3) ?
C7 C14 . 1.551(3) ?
C8 C9 . 1.393(3) ?
C8 C13 . 1.402(3) ?
C9 C10 . 1.395(3) ?
C9 H9 . 0.9500 ?
C10 C11 . 1.376(4) ?
C10 H10 . 0.9500 ?
C11 C12 . 1.381(4) ?
C11 H11 . 0.9500 ?
C12 C13 . 1.385(3) ?
C12 H12 . 0.9500 ?
C13 H13 . 0.9500 ?
C14 C15 . 1.528(3) ?
C14 C18 . 1.532(3) ?
C14 H14 . 1.0000 ?
C15 C16 . 1.519(3) ?
C15 H15A . 0.9900 ?
C15 H15B . 0.9900 ?
C16 H16A . 0.9900 ?
C16 H16B . 0.9900 ?
C17 C18 . 1.512(3) ?
C17 H17A . 0.9900 ?
C17 H17B . 0.9900 ?
C18 H18A . 0.9900 ?
C18 H18B . 0.9900 ?
C19 C20 . 1.516(3) ?
C19 H19A . 0.9900 ?
C19 H19B . 0.9900 ?
C20 C21 . 1.526(3) ?
C20 H20A . 0.9900 ?
C20 H20B . 0.9900 ?
C21 C22 . 1.507(3) ?
C21 H21A . 0.9900 ?
C21 H21B . 0.9900 ?
C22 C23 . 1.515(3) ?
C22 H22A . 1.0000 ?
C22 H22B . 1.0000 ?
C23 C24 . 1.385(3) ?
C23 C28 . 1.400(3) ?
C24 C25 . 1.396(3) ?
C24 H24 . 0.9500 ?
C25 C26 . 1.392(3) ?
C25 H25 . 0.9500 ?
C26 C27 . 1.398(3) ?
C26 C29 . 1.533(3) ?
C27 C28 . 1.389(3) ?
C27 H27 . 0.9500 ?
C28 H28 . 0.9500 ?
C29 C30 . 1.538(3) ?
C29 C31 . 1.540(3) ?
C29 C32 . 1.558(3) ?
C30 H30A . 0.9800 ?
C30 H30B . 0.9800 ?
C30 H30C . 0.9800 ?
C31 H31A . 0.9800 ?
C31 H31B . 0.9800 ?
C31 H31C . 0.9800 ?
O5 C33 . 1.414(3) ?
O5 H5O . 0.88(3) ?
C33 H33A . 0.9800 ?
C33 H33B . 0.9800 ?
C33 H33C . 0.9800 ?
O6 C34 . 1.365(3) ?
O6 H6O . 0.93(4) ?
C34 H34A . 0.9800 ?
C34 H34B . 0.9800 ?
C34 H34C . 0.9800 ?

loop_
_geom_hbond_atom_site_label_D
_geom_hbond_atom_site_label_H
_geom_hbond_atom_site_label_A
_geom_hbond_site_symmetry_A
_geom_hbond_distance_DH
_geom_hbond_distance_HA
_geom_hbond_distance_DA
_geom_hbond_angle_DHA
_geom_hbond_publ_flag
O1 H1O O5 . 0.93(3) 1.86(3) 2.763(2) 163(3) yes
O2A H2OA O6 . 0.92 1.80 2.680(3) 162 yes
N1 H1N O3 3_667 0.92(3) 1.88(3) 2.772(2) 163(2) yes
O5 H5O O4 3_667 0.88(3) 1.90(3) 2.756(3) 166(3) yes
O6 H6O O4 3_667 0.93(4) 1.74(4) 2.666(3) 175(4) yes

loop_
_geom_torsion_atom_site_label_1
_geom_torsion_atom_site_label_2
_geom_torsion_atom_site_label_3
_geom_torsion_atom_site_label_4
_geom_torsion
_geom_torsion_publ_flag
C6 C1 C2 C3 0.7(4) ?
C1 C2 C3 C4 -0.3(4) ?
C2 C3 C4 C5 -0.4(4) ?
C3 C4 C5 C6 0.6(4) ?
C2 C1 C6 C5 -0.5(3) ?
C2 C1 C6 C7 -178.8(2) ?
C4 C5 C6 C1 -0.1(3) ?
C4 C5 C6 C7 178.1(2) ?
C1 C6 C7 O1 2.2(3) ?
C5 C6 C7 O1 -176.0(2) ?
C1 C6 C7 C8 -117.4(2) ?
C5 C6 C7 C8 64.3(3) ?
C1 C6 C7 C14 119.9(2) ?
C5 C6 C7 C14 -58.3(3) ?
O1 C7 C8 C9 -19.5(3) ?
C6 C7 C8 C9 97.6(3) ?
C14 C7 C8 C9 -140.7(2) ?
O1 C7 C8 C13 159.4(2) ?
C6 C7 C8 C13 -83.6(3) ?
C14 C7 C8 C13 38.1(3) ?
C13 C8 C9 C10 -1.4(4) ?
C7 C8 C9 C10 177.5(2) ?
C8 C9 C10 C11 0.6(4) ?
C9 C10 C11 C12 0.9(4) ?
C10 C11 C12 C13 -1.5(4) ?
C11 C12 C13 C8 0.7(4) ?
C9 C8 C13 C12 0.8(4) ?
C7 C8 C13 C12 -178.1(2) ?
O1 C7 C14 C15 -64.3(2) yes
C6 C7 C14 C15 179.91(17) ?
C8 C7 C14 C15 57.7(2) ?
O1 C7 C14 C18 58.0(2) yes
C6 C7 C14 C18 -57.8(2) ?
C8 C7 C14 C18 179.96(19) ?
C18 C14 C15 C16 57.9(2) ?
C7 C14 C15 C16 -177.52(17) ?
C17 N1 C16 C15 53.3(2) ?
C19 N1 C16 C15 173.75(18) ?
C14 C15 C16 N1 -57.3(2) ?
C16 N1 C17 C18 -53.2(2) ?
C19 N1 C17 C18 -175.62(17) ?
N1 C17 C18 C14 56.6(2) ?
C15 C14 C18 C17 -57.6(2) ?
C7 C14 C18 C17 177.05(18) ?
C16 N1 C19 C20 63.2(2) ?
C17 N1 C19 C20 -174.76(17) ?
N1 C19 C20 C21 71.4(2) yes
C19 C20 C21 C22 -168.4(2) yes
C20 C21 C22 O2B -5.6(7) yes
C20 C21 C22 O2A 59.4(3) yes
C20 C21 C22 C23 -173.0(2) yes
O2B C22 C23 C24 -40.4(6) ?
O2A C22 C23 C24 -102.3(3) ?
C21 C22 C23 C24 129.1(2) ?
O2B C22 C23 C28 136.2(6) ?
O2A C22 C23 C28 74.2(3) ?
C21 C22 C23 C28 -54.4(3) ?
C28 C23 C24 C25 -1.4(3) ?
C22 C23 C24 C25 175.3(2) ?
C23 C24 C25 C26 0.6(3) ?
C24 C25 C26 C27 0.8(3) ?
C24 C25 C26 C29 -174.15(19) ?
C25 C26 C27 C28 -1.3(3) ?
C29 C26 C27 C28 173.6(2) ?
C26 C27 C28 C23 0.5(3) ?
C24 C23 C28 C27 0.9(3) ?
C22 C23 C28 C27 -175.7(2) ?
C25 C26 C29 C30 -34.6(3) ?
C27 C26 C29 C30 150.6(2) ?
C25 C26 C29 C31 85.3(2) ?
C27 C26 C29 C31 -89.4(2) ?
C25 C26 C29 C32 -154.8(2) yes
C27 C26 C29 C32 30.4(3) yes
C26 C29 C32 O3 -104.5(2) ?
C30 C29 C32 O3 133.1(2) ?
C31 C29 C32 O3 13.6(3) ?
C26 C29 C32 O4 74.6(2) ?
C30 C29 C32 O4 -47.9(3) ?
C31 C29 C32 O4 -167.3(2) ?
